data_4087842
loop_
_publ_author_name
'Tahara, Atsushi'
'Miyamoto, Yasumitsu'
'Aoto, Ryuta'
'Shigeta, Keisuke'
'Une, Yuta'
'Sunada, Yusuke'
'Motoyama, Yukihiro'
'Nagashima, Hideo'

_publ_section_title
;
 Catalyst Design of Vaska-Type Iridium Complexes for Highly Efficient
 Synthesis of \p-Conjugated Enamines
;
_journal_issue 20
_journal_name_full Organometallics
_journal_page_first 4895
_journal_paper_doi 10.1021/acs.organomet.5b00636
_journal_volume 34
_journal_year 2015
_chemical_formula_moiety 'C19 H6 Cl F36 Ir O7 P2 '
_chemical_formula_sum 'C19 H6 Cl F36 Ir O7 P2'
_chemical_formula_weight 1319.82
_space_group_IT_number 15
_space_group_name_Hall '-C 2yc'
_space_group_name_H-M_alt 'C 1 2/c 1'
_symmetry_cell_setting monoclinic
_symmetry_Int_Tables_number 15
_symmetry_space_group_name_Hall '-C 2yc'
_symmetry_space_group_name_H-M 'C 1 2/c 1'
_cell_angle_alpha 90.0000
_cell_angle_beta 105.424(3)
_cell_angle_gamma 90.0000
_cell_formula_units_Z 8
_cell_length_a 32.691(6)
_cell_length_b 17.880(3)
_cell_length_c 13.552(3)
_cell_measurement_reflns_used 12902
_cell_measurement_temperature 123.1
_cell_measurement_theta_max 27.5
_cell_measurement_theta_min 3.0
_cell_volume 7636(3)
_computing_cell_refinement CrystalClear
_computing_data_collection CrystalClear
_computing_data_reduction CrystalStructure
_computing_publication_material 'CrystalStructure 3.8'
_computing_structure_refinement CRYSTALS
_computing_structure_solution SIR97
_diffrn_ambient_temperature 123
_diffrn_detector_area_resol_mean 7.31
_diffrn_measured_fraction_theta_full 0.996
_diffrn_measured_fraction_theta_max 0.996
_diffrn_measurement_device_type 'Rigaku Saturn'
_diffrn_measurement_method \w
_diffrn_radiation_type 'Mo K\a'
_diffrn_radiation_wavelength 0.71070
_diffrn_reflns_av_R_equivalents 0.077
_diffrn_reflns_limit_h_max 42
_diffrn_reflns_limit_h_min -42
_diffrn_reflns_limit_k_max 17
_diffrn_reflns_limit_k_min -23
_diffrn_reflns_limit_l_max 13
_diffrn_reflns_limit_l_min -17
_diffrn_reflns_number 30271
_diffrn_reflns_theta_full 27.48
_diffrn_reflns_theta_max 27.48
_exptl_absorpt_coefficient_mu 3.875
_exptl_absorpt_correction_T_max 0.824
_exptl_absorpt_correction_T_min 0.678
_exptl_absorpt_correction_type multi-scan
_exptl_absorpt_process_details 'Jacobson, R. (1998) Private communication'
_exptl_crystal_colour yellow
_exptl_crystal_density_diffrn 2.296
_exptl_crystal_density_method 'not measured'
_exptl_crystal_description block
_exptl_crystal_F_000 4992.00
_exptl_crystal_size_max 0.12
_exptl_crystal_size_mid 0.08
_exptl_crystal_size_min 0.05
_refine_diff_density_max 2.48
_refine_diff_density_min -1.36
_refine_ls_extinction_method none
_refine_ls_goodness_of_fit_ref 1.002
_refine_ls_hydrogen_treatment refall
_refine_ls_number_parameters 601
_refine_ls_number_reflns 8725
_refine_ls_R_factor_gt 0.0340
_refine_ls_shift/su_max 0.0000
_refine_ls_structure_factor_coef Fsqd
_refine_ls_weighting_details 'w = 1/[0.0001Fo^2^ + 1.0000\s(Fo^2^)]/(4Fo^2^)'
_refine_ls_weighting_scheme calc
_refine_ls_wR_factor_ref 0.0895
_reflns_number_gt 7758
_reflns_number_total 8725
_reflns_threshold_expression F^2^>2.0\s(F^2^)
_cod_data_source_file om5b00636_si_002.cif
_cod_data_source_block '_Ir(P(OCH(CF3)2)3)2(CO)Cl'
_cod_original_cell_volume 7636(2)
_cod_original_formula_sum 'C19 H6 Cl F36 Ir O7 P2 '
_cod_database_code 4087842

loop_
_symmetry_equiv_pos_site_id
_symmetry_equiv_pos_as_xyz
1 +X,+Y,+Z
2 -X,+Y,1/2-Z
3 -X,-Y,-Z
4 +X,-Y,1/2+Z
5 1/2+X,1/2+Y,+Z
6 1/2-X,1/2+Y,1/2-Z
7 1/2-X,1/2-Y,-Z
8 1/2+X,1/2-Y,1/2+Z

loop_
_atom_site_label
_atom_site_type_symbol
_atom_site_fract_x
_atom_site_fract_y
_atom_site_fract_z
_atom_site_U_iso_or_equiv
_atom_site_adp_type
_atom_site_occupancy
_atom_site_symmetry_multiplicity
_atom_site_calc_flag
_atom_site_refinement_flags
Ir(1) Ir 0.8803 0.232410(10) 0.203200(10) 0.01525(3) Uani 1.00 1 d .
Cl(1) Cl 0.81328(2) 0.28200(5) 0.11651(6) 0.02261(17) Uani 1.00 1 d .
P(1) P 0.89162(2) 0.32731(4) 0.31716(6) 0.01658(17) Uani 1.00 1 d .
P(2) P 0.86888(2) 0.13409(4) 0.09514(6) 0.01605(17) Uani 1.00 1 d .
F(1) F 0.92301(9) 0.50129(16) 0.1473(2) 0.0585(8) Uani 1.00 1 d .
F(2) F 0.86154(9) 0.50336(17) 0.04348(19) 0.0564(8) Uani 1.00 1 d .
F(3) F 0.89467(10) 0.39883(14) 0.0801(2) 0.0541(8) Uani 1.00 1 d .
F(4) F 0.89016(11) 0.56216(15) 0.2977(2) 0.0757(10) Uani 1.00 1 d .
F(5) F 0.83721(12) 0.50673(16) 0.3263(2) 0.0654(9) Uani 1.00 1 d .
F(6) F 0.83006(11) 0.56563(14) 0.1864(2) 0.0588(8) Uani 1.00 1 d .
F(7) F 0.79346(9) 0.37946(19) 0.4658(2) 0.0604(8) Uani 1.00 1 d .
F(8) F 0.75451(8) 0.28714(19) 0.3913(2) 0.0587(8) Uani 1.00 1 d .
F(9) F 0.77414(7) 0.37269(15) 0.30192(19) 0.0451(6) Uani 1.00 1 d .
F(10) F 0.84840(11) 0.27094(16) 0.5666(2) 0.0519(8) Uani 1.00 1 d .
F(11) F 0.81333(11) 0.18138(17) 0.4760(2) 0.0634(9) Uani 1.00 1 d .
F(12) F 0.87763(9) 0.20431(15) 0.4726(2) 0.0489(7) Uani 1.00 1 d .
F(13) F 0.99141(9) 0.38943(17) 0.64301(17) 0.0509(7) Uani 1.00 1 d .
F(14) F 0.93320(8) 0.32681(17) 0.59895(18) 0.0457(7) Uani 1.00 1 d .
F(15) F 0.99047(9) 0.27786(14) 0.5813(2) 0.0464(7) Uani 1.00 1 d .
F(16) F 1.02603(7) 0.43444(13) 0.50029(18) 0.0369(5) Uani 1.00 1 d .
F(17) F 0.98693(7) 0.43345(14) 0.34575(18) 0.0390(6) Uani 1.00 1 d .
F(18) F 1.01789(7) 0.33297(13) 0.41257(19) 0.0367(6) Uani 1.00 1 d .
F(19) F 0.93608(7) 0.20724(13) -0.00138(17) 0.0311(5) Uani 1.00 1 d .
F(20) F 0.91437(7) 0.29660(13) -0.10922(19) 0.0379(6) Uani 1.00 1 d .
F(21) F 0.91222(7) 0.18244(13) -0.16183(17) 0.0372(6) Uani 1.00 1 d .
F(22) F 0.82977(8) 0.28893(14) -0.21661(19) 0.0417(6) Uani 1.00 1 d .
F(23) F 0.78971(7) 0.22626(13) -0.14330(19) 0.0357(6) Uani 1.00 1 d .
F(24) F 0.82630(8) 0.16864(14) -0.22966(16) 0.0379(6) Uani 1.00 1 d .
F(25) F 0.88386(8) -0.03880(16) 0.2235(2) 0.0469(7) Uani 1.00 1 d .
F(26) F 0.95040(8) -0.03609(15) 0.24337(17) 0.0449(6) Uani 1.00 1 d .
F(27) F 0.91322(12) -0.11954(13) 0.1480(2) 0.0634(9) Uani 1.00 1 d .
F(28) F 0.97872(8) 0.01431(17) 0.0838(2) 0.0485(7) Uani 1.00 1 d .
F(29) F 0.94258(11) -0.07281(14) -0.0082(2) 0.0627(9) Uani 1.00 1 d .
F(30) F 0.93184(9) 0.04127(15) -0.05396(18) 0.0484(7) Uani 1.00 1 d .
F(31) F 0.77913(8) -0.03177(12) 0.0014(2) 0.0450(6) Uani 1.00 1 d .
F(32) F 0.78086(15) 0.0564(2) -0.1031(2) 0.0950(12) Uani 1.00 1 d .
F(33) F 0.72653(10) 0.04106(17) -0.0442(3) 0.0963(12) Uani 1.00 1 d .
F(34) F 0.77262(12) 0.01125(16) 0.1901(2) 0.0712(10) Uani 1.00 1 d .
F(35) F 0.79250(14) 0.1221(2) 0.2356(2) 0.1004(14) Uani 1.00 1 d .
F(36) F 0.73018(12) 0.1032(2) 0.1361(4) 0.1171(17) Uani 1.00 1 d .
O(1) O 0.96483(8) 0.16911(16) 0.3110(2) 0.0372(7) Uani 1.00 1 d .
O(2) O 0.89650(7) 0.41195(12) 0.28357(18) 0.0236(5) Uani 1.00 1 d .
O(3) O 0.85776(7) 0.33988(12) 0.38186(17) 0.0217(5) Uani 1.00 1 d .
O(4) O 0.93601(7) 0.31943(12) 0.39942(16) 0.0202(5) Uani 1.00 1 d .
O(5) O 0.85798(7) 0.14927(11) -0.02594(16) 0.0201(5) Uani 1.00 1 d .
O(6) O 0.90743(7) 0.07704(12) 0.11892(17) 0.0189(5) Uani 1.00 1 d .
O(7) O 0.83192(7) 0.07583(12) 0.09630(18) 0.0226(5) Uani 1.00 1 d .
C(1) C 0.93257(11) 0.19338(18) 0.2698(2) 0.0246(8) Uani 1.00 1 d .
C(2) C 0.86655(10) 0.45118(17) 0.2061(2) 0.0205(7) Uani 1.00 1 d .
C(3) C 0.88685(13) 0.4643(2) 0.1180(3) 0.0336(9) Uani 1.00 1 d .
C(4) C 0.85581(14) 0.5231(2) 0.2544(3) 0.0365(10) Uani 1.00 1 d .
C(5) C 0.82565(11) 0.2871(2) 0.3856(2) 0.0253(8) Uani 1.00 1 d .
C(6) C 0.78629(12) 0.3326(2) 0.3865(3) 0.0374(10) Uani 1.00 1 d .
C(7) C 0.84124(16) 0.2358(2) 0.4781(3) 0.0381(12) Uani 1.00 1 d .
C(8) C 0.95910(10) 0.37496(18) 0.4677(2) 0.0207(7) Uani 1.00 1 d .
C(9) C 0.96906(12) 0.3409(2) 0.5745(2) 0.0326(9) Uani 1.00 1 d .
C(10) C 0.99844(10) 0.39398(19) 0.4315(2) 0.0245(7) Uani 1.00 1 d .
C(11) C 0.86283(11) 0.21988(17) -0.0696(2) 0.0192(7) Uani 1.00 1 d .
C(12) C 0.90715(13) 0.22624(19) -0.0873(3) 0.0270(9) Uani 1.00 1 d .
C(13) C 0.82686(13) 0.22563(19) -0.1666(3) 0.0291(9) Uani 1.00 1 d .
C(14) C 0.90670(10) 0.00173(17) 0.0825(2) 0.0200(7) Uani 1.00 1 d .
C(15) C 0.91415(12) -0.04883(19) 0.1760(2) 0.0286(8) Uani 1.00 1 d .
C(16) C 0.94114(13) -0.0039(2) 0.0258(2) 0.0315(9) Uani 1.00 1 d .
C(17) C 0.78792(11) 0.09147(19) 0.0655(3) 0.0292(8) Uani 1.00 1 d .
C(18) C 0.76865(14) 0.0384(2) -0.0205(3) 0.0436(11) Uani 1.00 1 d .
C(19) C 0.77054(18) 0.0808(2) 0.1579(5) 0.0621(16) Uani 1.00 1 d .
H(1) H 0.8417 0.4217 0.1828 0.023 Uiso 1.00 1 c R
H(2) H 0.8197 0.2574 0.3253 0.031 Uiso 1.00 1 c R
H(3) H 0.9421 0.4183 0.4648 0.023 Uiso 1.00 1 c R
H(4) H 0.8596 0.2581 -0.0235 0.023 Uiso 1.00 1 c R
H(5) H 0.8797 -0.0087 0.0370 0.023 Uiso 1.00 1 c R
H(6) H 0.7836 0.1416 0.0419 0.035 Uiso 1.00 1 c R

loop_
_atom_site_aniso_label
_atom_site_aniso_U_11
_atom_site_aniso_U_22
_atom_site_aniso_U_33
_atom_site_aniso_U_12
_atom_site_aniso_U_13
_atom_site_aniso_U_23
Ir(1) 0.01376(8) 0.01638(8) 0.01529(8) -0.00008(4) 0.00329(5) -0.00170(4)
Cl(1) 0.0171(3) 0.0234(3) 0.0242(3) 0.0030(2) 0.0002(3) -0.0043(2)
P(1) 0.0153(3) 0.0172(3) 0.0155(3) 0.0012(2) 0.0011(2) -0.0007(2)
P(2) 0.0155(3) 0.0158(3) 0.0167(3) -0.0021(2) 0.0042(2) -0.0004(2)
F(1) 0.0395(14) 0.0554(16) 0.084(2) -0.0142(12) 0.0218(14) 0.0187(15)
F(2) 0.0608(17) 0.0759(18) 0.0353(14) 0.0240(15) 0.0175(12) 0.0282(13)
F(3) 0.080(2) 0.0390(13) 0.0631(17) 0.0056(13) 0.0533(16) 0.0023(12)
F(4) 0.082(2) 0.0338(14) 0.087(2) -0.0071(14) -0.0192(18) -0.0299(14)
F(5) 0.112(2) 0.0505(15) 0.0466(15) 0.0344(16) 0.0438(17) -0.0013(12)
F(6) 0.085(2) 0.0355(12) 0.0428(14) 0.0355(13) -0.0048(14) -0.0007(10)
F(7) 0.0396(14) 0.087(2) 0.0520(16) 0.0189(14) 0.0068(12) -0.0400(15)
F(8) 0.0237(12) 0.097(2) 0.0585(18) -0.0086(13) 0.0162(12) -0.0003(16)
F(9) 0.0295(12) 0.0557(14) 0.0449(14) 0.0143(11) 0.0011(10) -0.0065(11)
F(10) 0.0569(18) 0.078(2) 0.0235(13) 0.0015(13) 0.0158(12) 0.0043(11)
F(11) 0.065(2) 0.0569(17) 0.074(2) -0.0192(15) 0.0288(16) 0.0164(15)
F(12) 0.0516(16) 0.0488(14) 0.0508(15) 0.0222(13) 0.0216(13) 0.0226(12)
F(13) 0.0495(15) 0.0785(18) 0.0185(10) -0.0144(13) -0.0020(10) -0.0116(11)
F(14) 0.0364(13) 0.0718(17) 0.0311(12) -0.0024(12) 0.0125(10) 0.0038(11)
F(15) 0.0444(15) 0.0535(15) 0.0376(14) 0.0168(11) 0.0044(11) 0.0186(11)
F(16) 0.0212(10) 0.0446(12) 0.0398(12) -0.0075(9) -0.0009(9) -0.0116(10)
F(17) 0.0283(11) 0.0518(13) 0.0345(12) -0.0030(10) 0.0043(9) 0.0124(10)
F(18) 0.0267(11) 0.0377(11) 0.0497(13) 0.0053(9) 0.0172(10) -0.0068(10)
F(19) 0.0241(10) 0.0351(10) 0.0324(11) -0.0041(9) 0.0045(8) 0.0047(9)
F(20) 0.0335(12) 0.0294(11) 0.0498(14) -0.0104(9) 0.0093(10) 0.0139(10)
F(21) 0.0389(12) 0.0468(13) 0.0312(11) -0.0001(10) 0.0187(10) -0.0058(9)
F(22) 0.0423(13) 0.0410(12) 0.0381(13) 0.0009(11) 0.0041(11) 0.0219(10)
F(23) 0.0225(11) 0.0480(14) 0.0361(13) 0.0029(8) 0.0068(9) 0.0049(9)
F(24) 0.0387(12) 0.0466(13) 0.0224(10) 0.0006(10) -0.0024(9) -0.0093(9)
F(25) 0.0464(15) 0.0528(15) 0.0478(14) 0.0077(11) 0.0238(12) 0.0265(12)
F(26) 0.0393(13) 0.0645(15) 0.0245(11) 0.0051(11) -0.0028(9) 0.0104(10)
F(27) 0.125(2) 0.0210(11) 0.0407(14) 0.0073(14) 0.0154(16) 0.0018(10)
F(28) 0.0288(12) 0.0724(18) 0.0469(14) 0.0030(12) 0.0144(11) 0.0007(13)
F(29) 0.083(2) 0.0358(13) 0.086(2) 0.0080(14) 0.0516(18) -0.0208(13)
F(30) 0.0639(17) 0.0594(15) 0.0292(12) 0.0235(13) 0.0248(12) 0.0149(11)
F(31) 0.0450(14) 0.0235(10) 0.0620(16) -0.0061(10) 0.0064(12) -0.0092(10)
F(32) 0.150(3) 0.082(2) 0.0352(15) -0.074(2) -0.0044(19) -0.0038(15)
F(33) 0.0332(15) 0.0479(17) 0.167(3) -0.0109(13) -0.045(2) 0.009(2)
F(34) 0.103(2) 0.0569(17) 0.070(2) -0.0406(17) 0.0520(19) -0.0050(14)
F(35) 0.152(3) 0.094(2) 0.093(2) -0.083(2) 0.099(2) -0.056(2)
F(36) 0.066(2) 0.091(2) 0.231(5) -0.007(2) 0.104(3) -0.008(3)
O(1) 0.0248(13) 0.0425(15) 0.0382(14) 0.0135(11) -0.0025(11) -0.0108(12)
O(2) 0.0189(10) 0.0204(10) 0.0260(11) 0.0004(8) -0.0036(9) 0.0025(8)
O(3) 0.0197(10) 0.0232(10) 0.0227(11) 0.0007(8) 0.0065(8) -0.0036(8)
O(4) 0.0157(10) 0.0207(10) 0.0204(10) 0.0033(8) -0.0018(8) -0.0007(8)
O(5) 0.0228(11) 0.0163(10) 0.0203(10) -0.0045(8) 0.0042(8) -0.0010(8)
O(6) 0.0184(10) 0.0160(9) 0.0212(10) 0.0007(8) 0.0029(8) -0.0022(8)
O(7) 0.0157(10) 0.0228(11) 0.0282(12) -0.0050(8) 0.0040(9) 0.0046(8)
C(1) 0.0255(16) 0.0251(16) 0.0223(16) -0.0008(13) 0.0046(13) -0.0050(12)
C(2) 0.0192(14) 0.0173(13) 0.0219(15) 0.0019(11) 0.0000(11) 0.0018(11)
C(3) 0.035(2) 0.0286(18) 0.041(2) 0.0034(15) 0.0165(17) 0.0095(15)
C(4) 0.050(2) 0.0213(16) 0.0302(19) 0.0099(16) -0.0035(17) -0.0009(14)
C(5) 0.0198(15) 0.0325(16) 0.0246(16) -0.0017(13) 0.0076(13) -0.0062(13)
C(6) 0.0213(17) 0.056(2) 0.035(2) 0.0038(16) 0.0066(15) -0.0146(18)
C(7) 0.038(2) 0.044(2) 0.037(2) -0.0030(17) 0.0183(19) 0.0062(16)
C(8) 0.0177(14) 0.0248(15) 0.0156(14) 0.0030(11) -0.0025(11) -0.0042(11)
C(9) 0.0260(17) 0.049(2) 0.0205(17) 0.0037(16) 0.0023(13) -0.0003(15)
C(10) 0.0176(14) 0.0283(16) 0.0241(16) 0.0011(12) -0.0006(12) -0.0043(12)
C(11) 0.0261(16) 0.0151(12) 0.0161(14) -0.0017(11) 0.0051(12) 0.0007(11)
C(12) 0.0254(18) 0.0297(18) 0.0266(19) -0.0042(13) 0.0081(15) 0.0016(13)
C(13) 0.0299(19) 0.0277(17) 0.0289(19) 0.0017(13) 0.0062(15) 0.0045(13)
C(14) 0.0244(15) 0.0148(13) 0.0185(14) 0.0018(11) 0.0018(12) -0.0017(11)
C(15) 0.0379(19) 0.0228(16) 0.0246(17) 0.0036(14) 0.0075(15) 0.0026(13)
C(16) 0.038(2) 0.0281(17) 0.0315(19) 0.0055(15) 0.0143(16) -0.0037(14)
C(17) 0.0189(15) 0.0190(15) 0.050(2) -0.0052(12) 0.0100(15) -0.0032(14)
C(18) 0.034(2) 0.0306(19) 0.052(2) -0.0117(16) -0.0127(19) 0.0048(17)
C(19) 0.061(3) 0.045(2) 0.102(4) -0.029(2) 0.061(3) -0.021(2)

loop_
_atom_type_symbol
_atom_type_description
_atom_type_scat_dispersion_real
_atom_type_scat_dispersion_imag
_atom_type_scat_source
C C 0.003 0.002
;
International Tables for Crystallography
(1992, Vol. C, Tables 4.2.6.8 and 6.1.1.4)
;
H H 0.000 0.000
;
International Tables for Crystallography
(1992, Vol. C, Table 6.1.1.4)
;
O O 0.011 0.006
;
International Tables for Crystallography
(1992, Vol. C, Tables 4.2.6.8 and 6.1.1.4)
;
Ir Ir -1.444 7.990
;
International Tables for Crystallography
(1992, Vol. C, Tables 4.2.6.8 and 6.1.1.4)
;
P P 0.102 0.094
;
International Tables for Crystallography
(1992, Vol. C, Tables 4.2.6.8 and 6.1.1.4)
;
F F 0.017 0.010
;
International Tables for Crystallography
(1992, Vol. C, Tables 4.2.6.8 and 6.1.1.4)
;
Cl Cl 0.148 0.159
;
International Tables for Crystallography
(1992, Vol. C, Tables 4.2.6.8 and 6.1.1.4)
;

loop_
_geom_angle_atom_site_label_1
_geom_angle_atom_site_label_2
_geom_angle_atom_site_label_3
_geom_angle
_geom_angle_publ_flag
Cl(1) Ir(1) P(1) 91.15(2) yes
Cl(1) Ir(1) P(2) 89.92(2) yes
Cl(1) Ir(1) C(1) 179.53(10) yes
P(1) Ir(1) P(2) 177.44(2) yes
P(1) Ir(1) C(1) 89.26(10) yes
P(2) Ir(1) C(1) 89.68(10) yes
Ir(1) P(1) O(2) 121.79(9) yes
Ir(1) P(1) O(3) 117.94(8) yes
Ir(1) P(1) O(4) 111.58(8) yes
O(2) P(1) O(3) 99.14(12) yes
O(2) P(1) O(4) 98.18(11) yes
O(3) P(1) O(4) 105.35(12) yes
Ir(1) P(2) O(5) 119.01(8) yes
Ir(1) P(2) O(6) 112.60(8) yes
Ir(1) P(2) O(7) 119.76(10) yes
O(5) P(2) O(6) 105.34(12) yes
O(5) P(2) O(7) 99.04(11) yes
O(6) P(2) O(7) 98.09(11) yes
P(1) O(2) C(2) 125.28(18) yes
P(1) O(3) C(5) 123.4(2) yes
P(1) O(4) C(8) 128.43(19) yes
P(2) O(5) C(11) 123.78(18) yes
P(2) O(6) C(14) 126.52(18) yes
P(2) O(7) C(17) 125.5(2) yes
Ir(1) C(1) O(1) 179.8(3) yes
O(2) C(2) C(3) 107.3(2) yes
O(2) C(2) C(4) 107.0(2) yes
C(3) C(2) C(4) 113.7(2) yes
F(1) C(3) F(2) 107.1(3) yes
F(1) C(3) F(3) 107.9(3) yes
F(1) C(3) C(2) 112.4(3) yes
F(2) C(3) F(3) 108.4(3) yes
F(2) C(3) C(2) 111.3(3) yes
F(3) C(3) C(2) 109.5(3) yes
F(4) C(4) F(5) 107.2(3) yes
F(4) C(4) F(6) 108.4(3) yes
F(4) C(4) C(2) 111.8(3) yes
F(5) C(4) F(6) 108.3(3) yes
F(5) C(4) C(2) 109.6(3) yes
F(6) C(4) C(2) 111.4(3) yes
O(3) C(5) C(6) 106.2(2) yes
O(3) C(5) C(7) 109.8(2) yes
C(6) C(5) C(7) 114.3(3) yes
F(7) C(6) F(8) 108.4(3) yes
F(7) C(6) F(9) 107.8(3) yes
F(7) C(6) C(5) 112.0(2) yes
F(8) C(6) F(9) 108.3(2) yes
F(8) C(6) C(5) 110.2(3) yes
F(9) C(6) C(5) 110.0(3) yes
F(10) C(7) F(11) 108.9(4) yes
F(10) C(7) F(12) 107.8(3) yes
F(10) C(7) C(5) 113.6(3) yes
F(11) C(7) F(12) 107.8(3) yes
F(11) C(7) C(5) 110.2(3) yes
F(12) C(7) C(5) 108.3(4) yes
O(4) C(8) C(9) 106.3(2) yes
O(4) C(8) C(10) 107.0(2) yes
C(9) C(8) C(10) 114.0(2) yes
F(13) C(9) F(14) 107.8(3) yes
F(13) C(9) F(15) 108.9(2) yes
F(13) C(9) C(8) 109.9(3) yes
F(14) C(9) F(15) 107.9(3) yes
F(14) C(9) C(8) 109.5(2) yes
F(15) C(9) C(8) 112.6(3) yes
F(16) C(10) F(17) 107.9(2) yes
F(16) C(10) F(18) 108.3(2) yes
F(16) C(10) C(8) 111.6(2) yes
F(17) C(10) F(18) 107.9(3) yes
F(17) C(10) C(8) 109.4(2) yes
F(18) C(10) C(8) 111.5(2) yes
O(5) C(11) C(12) 110.2(2) yes
O(5) C(11) C(13) 105.9(2) yes
C(12) C(11) C(13) 113.9(3) yes
F(19) C(12) F(20) 108.0(2) yes
F(19) C(12) F(21) 108.2(3) yes
F(19) C(12) C(11) 108.9(3) yes
F(20) C(12) F(21) 108.9(3) yes
F(20) C(12) C(11) 109.7(2) yes
F(21) C(12) C(11) 113.0(2) yes
F(22) C(13) F(23) 107.8(2) yes
F(22) C(13) F(24) 108.3(3) yes
F(22) C(13) C(11) 110.7(2) yes
F(23) C(13) F(24) 107.5(2) yes
F(23) C(13) C(11) 109.9(3) yes
F(24) C(13) C(11) 112.4(2) yes
O(6) C(14) C(15) 106.7(2) yes
O(6) C(14) C(16) 106.8(2) yes
C(15) C(14) C(16) 113.8(2) yes
F(25) C(15) F(26) 106.9(2) yes
F(25) C(15) F(27) 107.8(3) yes
F(25) C(15) C(14) 110.4(2) yes
F(26) C(15) F(27) 108.4(3) yes
F(26) C(15) C(14) 113.1(3) yes
F(27) C(15) C(14) 110.1(2) yes
F(28) C(16) F(29) 109.0(3) yes
F(28) C(16) F(30) 108.3(3) yes
F(28) C(16) C(14) 112.4(3) yes
F(29) C(16) F(30) 107.9(3) yes
F(29) C(16) C(14) 109.7(3) yes
F(30) C(16) C(14) 109.4(3) yes
O(7) C(17) C(18) 106.7(3) yes
O(7) C(17) C(19) 107.8(3) yes
C(18) C(17) C(19) 112.9(3) yes
F(31) C(18) F(32) 107.7(4) yes
F(31) C(18) F(33) 106.3(3) yes
F(31) C(18) C(17) 113.4(3) yes
F(32) C(18) F(33) 108.2(4) yes
F(32) C(18) C(17) 110.1(3) yes
F(33) C(18) C(17) 110.9(4) yes
F(34) C(19) F(35) 107.1(4) yes
F(34) C(19) F(36) 108.6(4) yes
F(34) C(19) C(17) 113.2(4) yes
F(35) C(19) F(36) 107.6(5) yes
F(35) C(19) C(17) 110.0(4) yes
F(36) C(19) C(17) 110.1(4) yes
O(2) C(2) H(1) 109.5 no
C(3) C(2) H(1) 109.7 no
C(4) C(2) H(1) 109.6 no
O(3) C(5) H(2) 109.1 no
C(6) C(5) H(2) 108.9 no
C(7) C(5) H(2) 108.5 no
O(4) C(8) H(3) 109.8 no
C(9) C(8) H(3) 109.8 no
C(10) C(8) H(3) 109.9 no
O(5) C(11) H(4) 108.8 no
C(12) C(11) H(4) 108.8 no
C(13) C(11) H(4) 109.0 no
O(6) C(14) H(5) 109.6 no
C(15) C(14) H(5) 109.9 no
C(16) C(14) H(5) 110.0 no
O(7) C(17) H(6) 109.6 no
C(18) C(17) H(6) 109.8 no
C(19) C(17) H(6) 110.0 no

loop_
_geom_bond_atom_site_label_1
_geom_bond_atom_site_label_2
_geom_bond_distance
_geom_bond_publ_flag
Ir(1) Cl(1) 2.3651(6) yes
Ir(1) P(1) 2.2576(7) yes
Ir(1) P(2) 2.2546(7) yes
Ir(1) C(1) 1.845(3) yes
P(1) O(2) 1.600(2) yes
P(1) O(3) 1.600(2) yes
P(1) O(4) 1.584(2) yes
P(2) O(5) 1.607(2) yes
P(2) O(6) 1.586(2) yes
P(2) O(7) 1.599(2) yes
F(1) C(3) 1.320(4) yes
F(2) C(3) 1.321(4) yes
F(3) C(3) 1.331(4) yes
F(4) C(4) 1.320(5) yes
F(5) C(4) 1.312(6) yes
F(6) C(4) 1.313(4) yes
F(7) C(6) 1.333(5) yes
F(8) C(6) 1.334(5) yes
F(9) C(6) 1.321(4) yes
F(10) C(7) 1.317(5) yes
F(11) C(7) 1.329(5) yes
F(12) C(7) 1.336(6) yes
F(13) C(9) 1.337(4) yes
F(14) C(9) 1.325(5) yes
F(15) C(9) 1.318(4) yes
F(16) C(10) 1.326(3) yes
F(17) C(10) 1.326(4) yes
F(18) C(10) 1.322(4) yes
F(19) C(12) 1.334(4) yes
F(20) C(12) 1.328(4) yes
F(21) C(12) 1.323(4) yes
F(22) C(13) 1.336(4) yes
F(23) C(13) 1.333(5) yes
F(24) C(13) 1.327(4) yes
F(25) C(15) 1.329(5) yes
F(26) C(15) 1.309(3) yes
F(27) C(15) 1.318(4) yes
F(28) C(16) 1.311(4) yes
F(29) C(16) 1.321(4) yes
F(30) C(16) 1.318(4) yes
F(31) C(18) 1.313(4) yes
F(32) C(18) 1.324(6) yes
F(33) C(18) 1.329(5) yes
F(34) C(19) 1.314(5) yes
F(35) C(19) 1.329(6) yes
F(36) C(19) 1.335(6) yes
O(1) C(1) 1.139(4) yes
O(2) C(2) 1.416(3) yes
O(3) C(5) 1.422(4) yes
O(4) C(8) 1.428(3) yes
O(5) C(11) 1.421(3) yes
O(6) C(14) 1.432(3) yes
O(7) C(17) 1.415(4) yes
C(2) C(3) 1.531(5) yes
C(2) C(4) 1.525(5) yes
C(5) C(6) 1.525(5) yes
C(5) C(7) 1.528(5) yes
C(8) C(9) 1.524(4) yes
C(8) C(10) 1.531(5) yes
C(11) C(12) 1.535(5) yes
C(11) C(13) 1.516(4) yes
C(14) C(15) 1.522(4) yes
C(14) C(16) 1.526(5) yes
C(17) C(18) 1.506(5) yes
C(17) C(19) 1.518(8) yes
C(2) H(1) 0.950 no
C(5) H(2) 0.950 no
C(8) H(3) 0.950 no
C(11) H(4) 0.950 no
C(14) H(5) 0.950 no
C(17) H(6) 0.950 no

loop_
_geom_contact_atom_site_label_1
_geom_contact_atom_site_label_2
_geom_contact_distance
_geom_contact_site_symmetry_2
Cl(1) F(23) 3.484(2) 7_655
Cl(1) F(33) 3.462(3) 7_655
F(1) F(13) 2.982(4) 4_564
F(1) F(14) 3.179(4) 4_564
F(1) F(16) 3.159(4) 2_755
F(1) F(17) 3.162(3) 2_755
F(1) C(9) 3.462(5) 4_564
F(1) C(10) 3.588(4) 2_755
F(2) F(5) 2.843(3) 4_564
F(2) F(7) 3.034(4) 4_564
F(2) F(33) 2.989(4) 7_655
F(2) O(3) 3.539(3) 4_564
F(3) F(16) 3.133(4) 2_755
F(3) F(18) 3.069(4) 2_755
F(3) C(10) 3.540(4) 2_755
F(4) F(16) 3.319(3) 3_766
F(4) F(20) 2.840(3) 4_565
F(4) F(22) 3.289(3) 4_565
F(5) F(2) 2.843(3) 4_565
F(5) F(34) 3.539(5) 6_655
F(5) F(36) 2.947(5) 6_655
F(6) F(7) 3.071(3) 4_564
F(6) F(10) 3.472(4) 4_564
F(6) F(22) 2.915(3) 4_565
F(6) F(33) 2.979(4) 7_655
F(6) F(36) 3.555(6) 6_655
F(7) F(2) 3.034(4) 4_565
F(7) F(6) 3.071(3) 4_565
F(7) F(31) 2.985(4) 6_655
F(7) F(33) 3.205(4) 6_655
F(7) F(34) 3.500(4) 6_655
F(8) F(8) 3.316(4) 7_656
F(8) F(11) 3.254(5) 7_656
F(8) F(22) 3.402(3) 7_655
F(8) F(23) 3.295(3) 7_655
F(8) F(24) 3.053(3) 7_655
F(8) C(13) 3.477(4) 7_655
F(9) F(23) 3.118(3) 7_655
F(9) F(24) 3.252(3) 7_655
F(9) F(32) 3.086(3) 7_655
F(9) F(34) 2.928(4) 6_655
F(10) F(6) 3.472(4) 4_565
F(10) F(22) 3.172(4) 1_556
F(10) F(24) 3.543(4) 1_556
F(10) F(27) 3.434(4) 4_555
F(11) F(8) 3.254(5) 7_656
F(11) F(31) 2.954(3) 4_555
F(12) F(27) 2.798(3) 4_555
F(12) F(29) 3.132(4) 4_555
F(13) F(1) 2.982(4) 4_565
F(13) F(13) 2.803(3) 2_756
F(13) F(17) 3.240(3) 3_766
F(14) F(1) 3.179(4) 4_565
F(15) F(19) 3.149(4) 2_755
F(15) F(20) 3.051(3) 2_755
F(15) F(21) 3.518(3) 2_755
F(15) C(12) 3.452(5) 2_755
F(16) F(1) 3.159(4) 2_755
F(16) F(3) 3.133(4) 2_755
F(16) F(4) 3.319(3) 3_766
F(16) F(16) 2.896(3) 3_766
F(16) F(17) 3.253(3) 3_766
F(16) F(20) 3.243(3) 2_755
F(16) C(8) 3.453(3) 3_766
F(16) C(10) 3.361(4) 3_766
F(17) F(1) 3.162(3) 2_755
F(17) F(13) 3.240(3) 3_766
F(17) F(16) 3.253(3) 3_766
F(17) F(17) 2.940(3) 2_755
F(18) F(3) 3.069(4) 2_755
F(18) F(19) 2.793(3) 2_755
F(18) F(20) 3.048(3) 2_755
F(18) C(12) 3.488(4) 2_755
F(19) F(15) 3.149(4) 2_755
F(19) F(18) 2.793(3) 2_755
F(20) F(4) 2.840(3) 4_564
F(20) F(15) 3.051(3) 2_755
F(20) F(16) 3.243(3) 2_755
F(20) F(18) 3.048(3) 2_755
F(21) F(15) 3.518(3) 2_755
F(21) F(25) 3.017(3) 4_554
F(21) F(26) 3.303(3) 4_554
F(21) F(27) 2.820(3) 4_554
F(21) C(15) 3.258(4) 4_554
F(22) F(4) 3.289(3) 4_564
F(22) F(6) 2.915(3) 4_564
F(22) F(8) 3.402(3) 7_655
F(22) F(10) 3.172(4) 1_554
F(22) F(36) 3.144(5) 7_655
F(22) C(4) 3.515(4) 4_564
F(23) Cl(1) 3.484(2) 7_655
F(23) F(8) 3.295(3) 7_655
F(23) F(9) 3.118(3) 7_655
F(23) F(36) 3.124(4) 7_655
F(24) F(8) 3.053(3) 7_655
F(24) F(9) 3.252(3) 7_655
F(24) F(10) 3.543(4) 1_554
F(24) F(25) 3.157(3) 4_554
F(25) F(21) 3.017(3) 4_555
F(25) F(24) 3.157(3) 4_555
F(25) F(30) 3.007(3) 4_555
F(26) F(21) 3.303(3) 4_555
F(26) F(26) 3.200(3) 2_755
F(26) F(28) 2.963(3) 2_755
F(26) F(30) 2.968(3) 4_555
F(27) F(10) 3.434(4) 4_554
F(27) F(12) 2.798(3) 4_554
F(27) F(21) 2.820(3) 4_555
F(27) C(7) 3.504(5) 4_554
F(28) F(26) 2.963(3) 2_755
F(28) F(28) 3.006(4) 3_755
F(28) F(29) 3.188(4) 3_755
F(28) F(30) 3.214(4) 3_755
F(28) O(1) 3.421(3) 2_755
F(28) C(16) 3.343(5) 3_755
F(29) F(12) 3.132(4) 4_554
F(29) F(28) 3.188(4) 3_755
F(29) O(1) 3.232(4) 4_554
F(30) F(25) 3.007(3) 4_554
F(30) F(26) 2.968(3) 4_554
F(30) F(28) 3.214(4) 3_755
F(30) C(15) 3.552(4) 4_554
F(31) F(7) 2.985(4) 6_645
F(31) F(11) 2.954(3) 4_554
F(32) F(9) 3.086(3) 7_655
F(32) F(34) 2.998(4) 4_554
F(33) Cl(1) 3.462(3) 7_655
F(33) F(2) 2.989(4) 7_655
F(33) F(6) 2.979(4) 7_655
F(33) F(7) 3.205(4) 6_645
F(33) C(2) 3.247(4) 7_655
F(33) C(3) 3.574(5) 7_655
F(33) C(4) 3.549(5) 7_655
F(34) F(5) 3.539(5) 6_645
F(34) F(7) 3.500(4) 6_645
F(34) F(9) 2.928(4) 6_645
F(34) F(32) 2.998(4) 4_555
F(36) F(5) 2.947(5) 6_645
F(36) F(6) 3.555(6) 6_645
F(36) F(22) 3.144(5) 7_655
F(36) F(23) 3.124(4) 7_655
O(1) F(28) 3.421(3) 2_755
O(1) F(29) 3.232(4) 4_555
O(1) O(1) 3.168(4) 2_755
O(3) F(2) 3.539(3) 4_565
C(2) F(33) 3.247(4) 7_655
C(3) F(33) 3.574(5) 7_655
C(4) F(22) 3.515(4) 4_565
C(4) F(33) 3.549(5) 7_655
C(7) F(27) 3.504(5) 4_555
C(8) F(16) 3.453(3) 3_766
C(9) F(1) 3.462(5) 4_565
C(10) F(1) 3.588(4) 2_755
C(10) F(3) 3.540(4) 2_755
C(10) F(16) 3.361(4) 3_766
C(12) F(15) 3.452(5) 2_755
C(12) F(18) 3.488(4) 2_755
C(13) F(8) 3.477(4) 7_655
C(15) F(21) 3.258(4) 4_555
C(15) F(30) 3.552(4) 4_555
C(16) F(28) 3.343(5) 3_755
Cl(1) H(6) 3.589 7_655
F(1) H(3) 3.064 4_564
F(2) H(3) 3.393 4_564
F(16) H(3) 2.825 3_766
F(33) H(1) 2.591 7_655
H(1) F(33) 2.591 7_655
H(3) F(1) 3.064 4_565
H(3) F(2) 3.393 4_565
H(3) F(16) 2.825 3_766
H(6) Cl(1) 3.589 7_655

loop_
_geom_torsion_atom_site_label_1
_geom_torsion_atom_site_label_2
_geom_torsion_atom_site_label_3
_geom_torsion_atom_site_label_4
_geom_torsion
Cl(1) Ir(1) P(1) O(2) -65.15(10)
Cl(1) Ir(1) P(1) O(3) 57.55(9)
Cl(1) Ir(1) P(1) O(4) 179.69(10)
Cl(1) Ir(1) P(2) O(5) 55.57(10)
Cl(1) Ir(1) P(2) O(6) 179.53(10)
Cl(1) Ir(1) P(2) O(7) -66.04(9)
Cl(1) Ir(1) C(1) O(1) -68(89)
P(1) Ir(1) P(2) O(5) 170.1(5)
P(1) Ir(1) P(2) O(6) -65.9(5)
P(1) Ir(1) P(2) O(7) 48.5(5)
P(2) Ir(1) P(1) O(2) -179.7(4)
P(2) Ir(1) P(1) O(3) -57.0(5)
P(2) Ir(1) P(1) O(4) 65.2(5)
P(1) Ir(1) C(1) O(1) 141(63)
C(1) Ir(1) P(1) O(2) 114.62(15)
C(1) Ir(1) P(1) O(3) -122.68(14)
C(1) Ir(1) P(1) O(4) -0.54(15)
P(2) Ir(1) C(1) O(1) -36(62)
C(1) Ir(1) P(2) O(5) -124.18(15)
C(1) Ir(1) P(2) O(6) -0.23(15)
C(1) Ir(1) P(2) O(7) 114.20(14)
Ir(1) P(1) O(2) C(2) 55.4(2)
Ir(1) P(1) O(3) C(5) 12.1(2)
Ir(1) P(1) O(4) C(8) 163.7(2)
O(2) P(1) O(3) C(5) 145.6(2)
O(3) P(1) O(2) C(2) -75.8(2)
O(2) P(1) O(4) C(8) 34.7(2)
O(4) P(1) O(2) C(2) 177.1(2)
O(3) P(1) O(4) C(8) -67.1(2)
O(4) P(1) O(3) C(5) -113.2(2)
Ir(1) P(2) O(5) C(11) 12.5(2)
Ir(1) P(2) O(6) C(14) 163.9(2)
Ir(1) P(2) O(7) C(17) 67.4(2)
O(5) P(2) O(6) C(14) -64.9(2)
O(6) P(2) O(5) C(11) -115.0(2)
O(5) P(2) O(7) C(17) -63.6(2)
O(7) P(2) O(5) C(11) 144.0(2)
O(6) P(2) O(7) C(17) -170.7(2)
O(7) P(2) O(6) C(14) 36.9(2)
P(1) O(2) C(2) C(3) -112.0(2)
P(1) O(2) C(2) C(4) 125.6(2)
P(1) O(3) C(5) C(6) -142.3(2)
P(1) O(3) C(5) C(7) 93.7(3)
P(1) O(4) C(8) C(9) 127.2(2)
P(1) O(4) C(8) C(10) -110.6(2)
P(2) O(5) C(11) C(12) 91.4(3)
P(2) O(5) C(11) C(13) -145.0(2)
P(2) O(6) C(14) C(15) -114.8(2)
P(2) O(6) C(14) C(16) 123.2(2)
P(2) O(7) C(17) C(18) 120.7(2)
P(2) O(7) C(17) C(19) -117.8(3)
O(2) C(2) C(3) F(1) -57.4(3)
O(2) C(2) C(3) F(2) -177.6(2)
O(2) C(2) C(3) F(3) 62.6(3)
O(2) C(2) C(4) F(4) 54.6(4)
O(2) C(2) C(4) F(5) -64.1(3)
O(2) C(2) C(4) F(6) 176.1(3)
C(3) C(2) C(4) F(4) -63.6(3)
C(3) C(2) C(4) F(5) 177.7(2)
C(3) C(2) C(4) F(6) 57.9(4)
C(4) C(2) C(3) F(1) 60.7(3)
C(4) C(2) C(3) F(2) -59.5(3)
C(4) C(2) C(3) F(3) -179.3(2)
O(3) C(5) C(6) F(7) -58.4(4)
O(3) C(5) C(6) F(8) -179.2(2)
O(3) C(5) C(6) F(9) 61.4(3)
O(3) C(5) C(7) F(10) 64.3(5)
O(3) C(5) C(7) F(11) -173.3(3)
O(3) C(5) C(7) F(12) -55.5(4)
C(6) C(5) C(7) F(10) -54.9(5)
C(6) C(5) C(7) F(11) 67.6(4)
C(6) C(5) C(7) F(12) -174.7(3)
C(7) C(5) C(6) F(7) 62.8(4)
C(7) C(5) C(6) F(8) -58.0(4)
C(7) C(5) C(6) F(9) -177.4(3)
O(4) C(8) C(9) F(13) 179.0(2)
O(4) C(8) C(9) F(14) -62.7(3)
O(4) C(8) C(9) F(15) 57.4(3)
O(4) C(8) C(10) F(16) -168.2(2)
O(4) C(8) C(10) F(17) 72.4(3)
O(4) C(8) C(10) F(18) -46.9(3)
C(9) C(8) C(10) F(16) -51.1(3)
C(9) C(8) C(10) F(17) -170.4(2)
C(9) C(8) C(10) F(18) 70.3(3)
C(10) C(8) C(9) F(13) 61.4(4)
C(10) C(8) C(9) F(14) 179.7(3)
C(10) C(8) C(9) F(15) -60.2(4)
O(5) C(11) C(12) F(19) -50.1(3)
O(5) C(11) C(12) F(20) -168.1(2)
O(5) C(11) C(12) F(21) 70.1(3)
O(5) C(11) C(13) F(22) -176.8(3)
O(5) C(11) C(13) F(23) 64.2(3)
O(5) C(11) C(13) F(24) -55.6(4)
C(12) C(11) C(13) F(22) -55.5(4)
C(12) C(11) C(13) F(23) -174.5(2)
C(12) C(11) C(13) F(24) 65.8(4)
C(13) C(11) C(12) F(19) -169.0(2)
C(13) C(11) C(12) F(20) 73.0(3)
C(13) C(11) C(12) F(21) -48.8(3)
O(6) C(14) C(15) F(25) 60.1(3)
O(6) C(14) C(15) F(26) -59.6(3)
O(6) C(14) C(15) F(27) 179.0(3)
O(6) C(14) C(16) F(28) 57.4(3)
O(6) C(14) C(16) F(29) 178.9(2)
O(6) C(14) C(16) F(30) -63.0(3)
C(15) C(14) C(16) F(28) -60.1(3)
C(15) C(14) C(16) F(29) 61.4(3)
C(15) C(14) C(16) F(30) 179.6(2)
C(16) C(14) C(15) F(25) 177.6(2)
C(16) C(14) C(15) F(26) 57.9(3)
C(16) C(14) C(15) F(27) -63.5(3)
O(7) C(17) C(18) F(31) 51.1(4)
O(7) C(17) C(18) F(32) -69.7(4)
O(7) C(17) C(18) F(33) 170.6(3)
O(7) C(17) C(19) F(34) -65.4(4)
O(7) C(17) C(19) F(35) 54.4(4)
O(7) C(17) C(19) F(36) 172.8(3)
C(18) C(17) C(19) F(34) 52.2(5)
C(18) C(17) C(19) F(35) 171.9(3)
C(18) C(17) C(19) F(36) -69.6(4)
C(19) C(17) C(18) F(31) -67.2(4)
C(19) C(17) C(18) F(32) 172.1(3)
C(19) C(17) C(18) F(33) 52.3(4)
